data_1541738
loop_
_publ_author_name
'Schmetzer, K.'
'Nuber, B.'
'Tremmel, G.'

_publ_section_title
;
 Betpakdalit aus Tsumeb, Namibia: Mineralogie, Kristallchemie und Struktur
;
_journal_name_full
;
Neues Jahrbuch fuer Mineralogie. Monatshefte (Band=Jahr) (1950-)
;
_journal_page_first 393
_journal_page_last 403
_journal_volume 1984
_journal_year 1984
_chemical_formula_sum 'As2 Ca1.96 Fe3 H38 K0.66 Mo8 O54.76'
_chemical_name_systematic 'Ca1.96 K.66 Fe3 As2 Mo8 H38 O54.76'
_space_group_IT_number 12
_symmetry_space_group_name_Hall '-C 2y'
_symmetry_space_group_name_H-M 'C 1 2/m 1'
_cell_angle_alpha 90
_cell_angle_beta 131.28
_cell_angle_gamma 90
_cell_formula_units_Z 2
_cell_length_a 19.44
_cell_length_b 11.096
_cell_length_c 15.25
_cell_volume 2472.056
_citation_journal_id_ASTM NJMMAW
_cod_data_source_file Schmetzer_NJMMAW_1984_1899.cif
_cod_data_source_block H38As2Ca1.96Fe3K0.66Mo8O54.76
_cod_original_formula_sum 'H38 As2 Ca1.96 Fe3 K0.66 Mo8 O54.76'
_cod_database_code 1541738

loop_
_symmetry_equiv_pos_as_xyz
x,y,z
-x,y,-z
-x,-y,-z
x,-y,z
x+1/2,y+1/2,z
-x+1/2,y+1/2,-z
-x+1/2,-y+1/2,-z
x+1/2,-y+1/2,z

loop_
_atom_site_label
_atom_site_type_symbol
_atom_site_fract_x
_atom_site_fract_y
_atom_site_fract_z
_atom_site_occupancy
_atom_site_U_iso_or_equiv
O1 O-2 0.2105 0 0.0891 1 0.0
O5 O-2 0.2168 -0.2529 0.101 1 0.0
O11 O-2 0.2353 -0.2589 0.2939 1 0.0
Fe2 Fe+3 0 0 0 1 0.0
O8 O-2 0.0258 0 -0.1102 1 0.0
O3 O-2 0.342 -0.1248 0.1036 1 0.0
O13 O-2 0.4727 -0.1513 0.0715 0.66 0.0
O18 O-2 -0.2961 -0.0383 0.4053 0.49 0.0
K1 K+1 0.5 0 0 0.66 0.0
O16 O-2 0.1279 -0.044 0.3436 0.49 0.0
O14 O-2 0.6246 0 0.1637 0.66 0.0
As1 As+5 -0.1347 0 0.0592 1 0.0
Mo2 Mo+6 0.3713 0 0.1976 1 0.0
O15 O-2 -0.2182 0 0.2148 1 0.0
O20 O-2 0.4768 -0.3072 0.3483 0.49 0.0
O9 O-2 0.3695 -0.122 0.4864 1 0.0
O21 O-2 0.0599 -0.2382 0.2794 0.49 0.0
Fe1 Fe+3 -0.25 -0.25 0 1 0.0
O7 O-2 0.1507 -0.1243 -0.1068 1 0.0
O17 O-2 -0.1102 0 0.4584 1 0.0
O19 O-2 -0.2373 -0.2029 0.5021 0.49 0.0
Mo3 Mo+6 0.375 0 0.4235 1 0.0
O4 O-2 0.3493 -0.1119 0.2862 1 0.0
Ca1 Ca+2 0.1558 -0.1695 0.4928 0.49 0.0
O6 O-2 0.0939 -0.1291 0.1005 1 0.0
O12 O-2 0.5 0 0.5 1 0.0
O2 O-2 0.2381 0 0.2834 1 0.0
O10 O-2 0.4886 0 0.2937 1 0.0
Mo1 Mo+6 0.2149 -0.1609 0.1941 1 0.0
